data_2013109
loop_
_publ_author_name
'Avasthi, Kamlakar'
'Farooq, Sheikh M.'
'Tewari, Ashish K.'
'Sharon, Ashoke'
'Maulik, Prakas R.'

_publ_section_title
;
 Intermolecular stacking in pyrazolo[3,4-<i>d</i>]pyrimidine-based
 pentamethylene-linked flexible molecules
;
_journal_issue 1
_journal_name_full 'Acta Crystallographica Section C'
_journal_page_first o42
_journal_page_last o45
_journal_paper_doi 10.1107/S0108270102020681
_journal_volume 59
_journal_year 2003
_chemical_formula_moiety 'C25 H34 N10 S2'
_chemical_formula_sum 'C25 H34 N10 S2'
_chemical_formula_weight 538.74
_chemical_melting_point .431E-305
_chemical_name_common Pyrazolo[3,4-d]pyrimidine
_chemical_name_systematic
;
6-methylsulfanyl-1-{5-[6-methylsulfanyl-4-(pyrrolidin-1-yl)-2H-
pyrazolo[3,4-d]pyrimidin-2-yl]pentyl}-4-(pyrrolidin-1-yl)-1H-
pyrazolo[3,4-d]pyrimidine
;
_space_group_IT_number 2
_symmetry_cell_setting triclinic
_symmetry_space_group_name_Hall '-P 1'
_symmetry_space_group_name_H-M 'P -1'
_atom_sites_solution_hydrogens geom
_atom_sites_solution_primary direct
_atom_sites_solution_secondary difmap
_cell_angle_alpha 74.164(7)
_cell_angle_beta 89.970(9)
_cell_angle_gamma 86.359(9)
_cell_formula_units_Z 4
_cell_length_a 10.0060(10)
_cell_length_b 15.2830(10)
_cell_length_c 18.411(2)
_cell_measurement_reflns_used 41
_cell_measurement_temperature 293(2)
_cell_measurement_theta_max 12.5
_cell_measurement_theta_min 5.27
_cell_volume 2702.7(4)
_computing_cell_refinement XSCANS
_computing_data_collection 'XSCANS (Siemens, 1996)'
_computing_data_reduction XSCANS
_computing_molecular_graphics SHELXTL
_computing_publication_material SHELXTL
_computing_structure_refinement SHELXTL
_computing_structure_solution 'SHELXTL (Bruker, 1997)'
_diffrn_ambient_temperature 293(2)
_diffrn_measured_fraction_theta_full 0.991
_diffrn_measured_fraction_theta_max 0.991
_diffrn_measurement_device_type 'Bruker P4'
_diffrn_measurement_method \q/2\q
_diffrn_radiation_monochromator graphite
_diffrn_radiation_source 'fine-focus sealed tube'
_diffrn_radiation_type MoK\a
_diffrn_radiation_wavelength 0.71073
_diffrn_reflns_av_R_equivalents 0.018
_diffrn_reflns_av_sigmaI/netI 0.054
_diffrn_reflns_limit_h_max 12
_diffrn_reflns_limit_h_min -1
_diffrn_reflns_limit_k_max 18
_diffrn_reflns_limit_k_min -18
_diffrn_reflns_limit_l_max 22
_diffrn_reflns_limit_l_min -22
_diffrn_reflns_number 12443
_diffrn_reflns_theta_full 26.00
_diffrn_reflns_theta_max 26.00
_diffrn_reflns_theta_min 2.03
_diffrn_standards_decay_% none
_diffrn_standards_interval_count 97
_diffrn_standards_interval_time 60
_diffrn_standards_number 3
_exptl_absorpt_coefficient_mu 0.232
_exptl_absorpt_correction_type none
_exptl_crystal_colour colourless
_exptl_crystal_density_diffrn 1.324
_exptl_crystal_density_meas ?
_exptl_crystal_density_method 'not measured'
_exptl_crystal_description block
_exptl_crystal_F_000 1144
_exptl_crystal_size_max 0.38
_exptl_crystal_size_mid 0.33
_exptl_crystal_size_min 0.23
_refine_diff_density_max 0.27
_refine_diff_density_min -0.30
_refine_ls_extinction_method none
_refine_ls_goodness_of_fit_ref 1.021
_refine_ls_hydrogen_treatment constr
_refine_ls_matrix_type full
_refine_ls_number_parameters 671
_refine_ls_number_reflns 10538
_refine_ls_number_restraints 10
_refine_ls_restrained_S_all 1.030
_refine_ls_R_factor_all 0.109
_refine_ls_R_factor_gt 0.057
_refine_ls_shift/su_max 0.001
_refine_ls_shift/su_mean 0.000
_refine_ls_structure_factor_coef Fsqd
_refine_ls_weighting_details 'calc w = 1/[\s^2^(Fo^2^)+(0.0618P)^2^+0.6880P] where P=(Fo^2^+2Fc^2^)/3'
_refine_ls_weighting_scheme calc
_refine_ls_wR_factor_gt 0.127
_refine_ls_wR_factor_ref 0.150
_reflns_number_gt 6258
_reflns_number_total 10538
_reflns_threshold_expression I>2\s(I)
_cod_data_source_file bm1510.cif
_cod_data_source_block III
_cod_depositor_comments
;
The following automatic conversions were performed:
'_symmetry_cell_setting' value 'Triclinic' changed to 'triclinic'
according to '/home/saulius/struct/CIF-dictionaries/cif_core.dic'
dictionary named 'cif_core.dic' version 2.4.1 from 2010-06-29.

Automatic conversion script
Id: cif_fix_enum 1527 2010-12-29 10:47:43Z saulius 

The following automatic conversions were performed:

'_symmetry_cell_setting' value 'Triclinic' changed to 'triclinic'
according to /home/saulius/struct/CIF-dictionaries/cif_core.dic
dictionary named 'cif_core.dic' version 2.4.1 from 2010-06-29.

Automatic conversion script
Id: cif_fix_values 1715 2011-07-08 13:25:40Z adriana 

The following automatic conversions were performed:

'_exptl_crystal_density_meas' value 'not measured' was changed to '?'
- the value is perceived as not measured.

Automatic conversion script
Id: cif_fix_values 3008 2015-01-20 13:52:24Z robertas 
;
_cod_database_code 2013109
_cod_database_fobs_code 2013109

loop_
_symmetry_equiv_pos_as_xyz
'x, y, z'
'-x, -y, -z'

loop_
_atom_site_label
_atom_site_fract_x
_atom_site_fract_y
_atom_site_fract_z
_atom_site_U_iso_or_equiv
_atom_site_adp_type
_atom_site_calc_flag
_atom_site_refinement_flags
_atom_site_occupancy
_atom_site_disorder_assembly
_atom_site_disorder_group
_atom_site_type_symbol
S1 0.79844(9) 0.87520(7) 0.57598(5) 0.0779(3) Uani d . 1 . . S
S2 0.40059(8) 0.63881(6) 0.25424(5) 0.0677(2) Uani d . 1 . . S
S1' 0.22124(9) 0.86701(7) 0.07883(5) 0.0757(3) Uani d . 1 . . S
S2' 0.66919(9) 0.64044(6) -0.24553(5) 0.0673(2) Uani d . 1 . . S
N1 0.3827(3) 0.88458(17) 0.73087(14) 0.0587(6) Uani d . 1 . . N
N2 0.3591(3) 0.87786(18) 0.80541(15) 0.0655(7) Uani d . 1 . . N
C3 0.4777(3) 0.8722(2) 0.83693(18) 0.0632(8) Uani d . 1 . . C
H3 0.4917 0.8667 0.8880 0.076 Uiso calc R 1 . . H
C3A 0.5820(3) 0.87551(19) 0.78485(16) 0.0517(7) Uani d . 1 . . C
C4 0.7231(3) 0.87579(19) 0.78103(16) 0.0518(7) Uani d . 1 . . C
N5 0.7824(2) 0.87691(17) 0.71474(13) 0.0577(6) Uani d . 1 . . N
C6 0.7031(3) 0.8807(2) 0.65598(16) 0.0573(8) Uani d . 1 . . C
N7 0.5709(3) 0.88628(17) 0.64923(13) 0.0575(6) Uani d . 1 . . N
C7A 0.5144(3) 0.88284(19) 0.71745(16) 0.0532(7) Uani d . 1 . . C
C8 0.2718(3) 0.8988(2) 0.67762(19) 0.0678(9) Uani d . 1 . . C
H8A 0.3055 0.9194 0.6268 0.081 Uiso calc R 1 . . H
H8B 0.2099 0.9466 0.6856 0.081 Uiso calc R 1 . . H
C9 0.1970(3) 0.8137(2) 0.68443(17) 0.0624(8) Uani d . 1 . . C
H9A 0.1622 0.7937 0.7350 0.075 Uiso calc R 1 . . H
H9B 0.1213 0.8287 0.6493 0.075 Uiso calc R 1 . . H
C10 0.2829(3) 0.7361(2) 0.66867(17) 0.0594(8) Uani d . 1 . . C
H10A 0.3568 0.7197 0.7049 0.071 Uiso calc R 1 . . H
H10B 0.3202 0.7568 0.6187 0.071 Uiso calc R 1 . . H
C11 0.2074(3) 0.6522(2) 0.67275(17) 0.0624(8) Uani d . 1 . . C
H11A 0.1652 0.6339 0.7215 0.075 Uiso calc R 1 . . H
H11B 0.1369 0.6678 0.6344 0.075 Uiso calc R 1 . . H
C12 0.2935(3) 0.5724(2) 0.66191(17) 0.0651(9) Uani d . 1 . . C
H12A 0.3646 0.5569 0.6999 0.078 Uiso calc R 1 . . H
H12B 0.2395 0.5202 0.6695 0.078 Uiso calc R 1 . . H
N13 0.8036(2) 0.87547(17) 0.83920(13) 0.0587(6) Uani d . 1 . . N
C14 0.9489(3) 0.8810(3) 0.83260(18) 0.0715(9) Uani d . 1 . . C
H14A 0.9718 0.9252 0.7863 0.086 Uiso calc R 1 . . H
H14B 0.9933 0.8222 0.8341 0.086 Uiso calc R 1 . . H
C15 0.9854(4) 0.9111(3) 0.90070(19) 0.0838(11) Uani d . 1 . . C
H15A 1.0764 0.8897 0.9176 0.101 Uiso calc R 1 . . H
H15B 0.9772 0.9771 0.8896 0.101 Uiso calc R 1 . . H
C16 0.8865(4) 0.8687(3) 0.95936(19) 0.0818(11) Uani d . 1 . . C
H16A 0.8756 0.9024 0.9969 0.098 Uiso calc R 1 . . H
H16B 0.9153 0.8059 0.9845 0.098 Uiso calc R 1 . . H
C17 0.7576(3) 0.8741(2) 0.91473(16) 0.0611(8) Uani d . 1 . . C
H17A 0.7063 0.8216 0.9358 0.073 Uiso calc R 1 . . H
H17B 0.7029 0.9291 0.9139 0.073 Uiso calc R 1 . . H
C18 0.6715(4) 0.8806(3) 0.50790(19) 0.0931(12) Uani d . 1 . . C
H18A 0.6133 0.8321 0.5266 0.140 Uiso calc R 1 . . H
H18B 0.7115 0.8745 0.4620 0.140 Uiso calc R 1 . . H
H18C 0.6206 0.9381 0.4982 0.140 Uiso calc R 1 . . H
N19 0.7191(2) 0.63988(17) 0.45192(14) 0.0594(7) Uani d . 1 . . N
C20 0.8222(3) 0.6542(3) 0.3940(2) 0.0736(10) Uani d . 1 . . C
H20A 0.8203 0.7176 0.3651 0.088 Uiso calc R 1 . . H
H20B 0.8098 0.6169 0.3598 0.088 Uiso calc R 1 . . H
C21 0.9492(4) 0.6262(3) 0.4374(2) 0.0983(13) Uani d . 1 . . C
H21A 1.0204 0.6630 0.4127 0.118 Uiso calc R 1 . . H
H21B 0.9750 0.5626 0.4420 0.118 Uiso calc R 1 . . H
C22 0.9235(3) 0.6404(3) 0.5128(3) 0.0941(13) Uani d . 1 . . C
H22A 0.9400 0.7023 0.5128 0.113 Uiso calc R 1 . . H
H22B 0.9807 0.5984 0.5511 0.113 Uiso calc R 1 . . H
C23 0.7763(3) 0.6224(2) 0.52791(18) 0.0657(9) Uani d . 1 . . C
H23A 0.7663 0.5600 0.5571 0.079 Uiso calc R 1 . . H
H23B 0.7346 0.6635 0.5545 0.079 Uiso calc R 1 . . H
C24 0.2240(3) 0.6280(3) 0.24791(19) 0.0809(11) Uani d . 1 . . C
H24A 0.1987 0.5770 0.2877 0.121 Uiso calc R 1 . . H
H24B 0.2024 0.6186 0.1999 0.121 Uiso calc R 1 . . H
H24C 0.1765 0.6826 0.2528 0.121 Uiso calc R 1 . . H
N1' 0.2720(2) 0.59602(16) 0.52662(13) 0.0550(6) Uani d . 1 . . N
N2' 0.3524(2) 0.59044(16) 0.58748(13) 0.0540(6) Uani d . 1 . . N
C3' 0.4799(3) 0.60173(19) 0.57092(17) 0.0534(7) Uani d . 1 . . C
H3' 0.5495 0.6000 0.6049 0.064 Uiso calc R 1 . . H
C3'A 0.4904(3) 0.61657(18) 0.49343(16) 0.0481(7) Uani d . 1 . . C
C4' 0.5903(3) 0.63189(18) 0.43694(17) 0.0500(7) Uani d . 1 . . C
N5' 0.5552(2) 0.63897(16) 0.36525(13) 0.0526(6) Uani d . 1 . . N
C6' 0.4244(3) 0.63145(19) 0.35078(16) 0.0499(7) Uani d . 1 . . C
N7' 0.3215(2) 0.61973(16) 0.39587(13) 0.0522(6) Uani d . 1 . . N
C7'A 0.3580(3) 0.61184(18) 0.46885(16) 0.0468(7) Uani d . 1 . . C
N1'' 0.6316(3) 0.89594(17) 0.22882(14) 0.0595(6) Uani d . 1 . . N
N2'' 0.6566(3) 0.89108(18) 0.30313(15) 0.0670(7) Uani d . 1 . . N
C3'' 0.5395(3) 0.8809(2) 0.33569(18) 0.0633(8) Uani d . 1 . . C
H3'' 0.5267 0.8761 0.3866 0.076 Uiso calc R 1 . . H
C3''A 0.4357(3) 0.87793(19) 0.28502(15) 0.0509(7) Uani d . 1 . . C
C4'' 0.2951(3) 0.87252(19) 0.28286(16) 0.0521(7) Uani d . 1 . . C
N5'' 0.2359(2) 0.87115(17) 0.21733(13) 0.0565(6) Uani d . 1 . . N
C6'' 0.3143(3) 0.8769(2) 0.15763(16) 0.0559(7) Uani d . 1 . . C
N7'' 0.4440(3) 0.88800(16) 0.14956(13) 0.0572(6) Uani d . 1 . . N
C7''A 0.5001(3) 0.88792(18) 0.21698(16) 0.0524(7) Uani d . 1 . . C
C8'' 0.7383(3) 0.9125(2) 0.17478(19) 0.0685(9) Uani d . 1 . . C
H8''1 0.7886 0.9617 0.1822 0.082 Uiso calc R 1 . . H
H8''2 0.6995 0.9321 0.1242 0.082 Uiso calc R 1 . . H
C9'' 0.8330(3) 0.8296(2) 0.18127(18) 0.0637(8) Uani d . 1 . . C
H9''1 0.8726 0.8104 0.2317 0.076 Uiso calc R 1 . . H
H9''2 0.9048 0.8459 0.1457 0.076 Uiso calc R 1 . . H
C10'' 0.7642(3) 0.7504(2) 0.16600(17) 0.0587(8) Uani d . 1 . . C
H10C 0.6948 0.7326 0.2029 0.070 Uiso calc R 1 . . H
H10D 0.7214 0.7705 0.1165 0.070 Uiso calc R 1 . . H
C11'' 0.8588(3) 0.6688(2) 0.16921(17) 0.0628(8) Uani d . 1 . . C
H11C 0.9246 0.6857 0.1300 0.075 Uiso calc R 1 . . H
H11D 0.9062 0.6515 0.2175 0.075 Uiso calc R 1 . . H
C12'' 0.7903(3) 0.5878(2) 0.15941(16) 0.0638(8) Uani d . 1 . . C
H12C 0.8559 0.5366 0.1665 0.077 Uiso calc R 1 . . H
H12D 0.7236 0.5714 0.1982 0.077 Uiso calc R 1 . . H
N13'' 0.2162(2) 0.86998(17) 0.34131(12) 0.0588(6) Uani d D 1 . . N
C14'' 0.0696(3) 0.8746(3) 0.33597(16) 0.0744(10) Uani d D 1 . . C
H14C 0.0374 0.8158 0.3367 0.089 Uiso calc R 1 . . H
H14D 0.0366 0.9195 0.2904 0.089 Uiso calc R 1 . . H
C15'' 0.0285(3) 0.9023(3) 0.40508(18) 0.0949(13) Uani d D 1 . . C
H15C -0.0564 0.8781 0.4231 0.114 Uiso calc R 1 . . H
H15D 0.0196 0.9682 0.3944 0.114 Uiso calc R 1 . . H
C16'' 0.1368(3) 0.8635(3) 0.46188(16) 0.0922(12) Uani d D 1 . . C
H16C 0.1223 0.8008 0.4885 0.111 Uiso calc R 1 . . H
H16D 0.1412 0.8987 0.4983 0.111 Uiso calc R 1 . . H
C17'' 0.2641(3) 0.8689(2) 0.41670(14) 0.0632(8) Uani d D 1 . . C
H17C 0.3083 0.9240 0.4155 0.076 Uiso calc R 1 . . H
H17D 0.3258 0.8164 0.4375 0.076 Uiso calc R 1 . . H
C18'' 0.3480(4) 0.8746(3) 0.01009(19) 0.0897(12) Uani d . 1 . . C
H18D 0.3830 0.9338 -0.0012 0.135 Uiso calc R 1 . . H
H18E 0.3107 0.8654 -0.0351 0.135 Uiso calc R 1 . . H
H18F 0.4189 0.8288 0.0294 0.135 Uiso calc R 1 . . H
N19'' 0.3472(2) 0.62778(17) -0.04580(12) 0.0551(6) Uani d D 1 . . N
C20'' 0.2422(3) 0.6412(2) -0.10351(15) 0.0653(8) Uani d D 1 . . C
H20C 0.2548 0.5967 -0.1322 0.078 Uiso calc R 1 . . H
H20D 0.2414 0.7019 -0.1379 0.078 Uiso calc R 1 . . H
C21'' 0.1168(3) 0.6285(4) -0.0605(2) 0.1119(16) Uani d D 1 . . C
H21C 0.0501 0.6769 -0.0837 0.134 Uiso calc R 1 . . H
H21D 0.0821 0.5708 -0.0607 0.134 Uiso calc R 1 . . H
C22'' 0.1445(3) 0.6300(3) 0.0169(2) 0.1040(14) Uani d D 1 . . C
H22C 0.1007 0.5814 0.0521 0.125 Uiso calc R 1 . . H
H22D 0.1110 0.6877 0.0246 0.125 Uiso calc R 1 . . H
C23'' 0.2935(3) 0.6171(2) 0.02968(15) 0.0613(8) Uani d D 1 . . C
H23C 0.3253 0.6627 0.0520 0.074 Uiso calc R 1 . . H
H23D 0.3189 0.5571 0.0625 0.074 Uiso calc R 1 . . H
C24'' 0.8481(3) 0.6398(3) -0.2520(2) 0.0798(10) Uani d . 1 . . C
H24D 0.8781 0.6939 -0.2419 0.120 Uiso calc R 1 . . H
H24E 0.8741 0.6383 -0.3018 0.120 Uiso calc R 1 . . H
H24F 0.8879 0.5870 -0.2157 0.120 Uiso calc R 1 . . H
N31 0.8028(2) 0.61659(16) 0.02331(13) 0.0547(6) Uani d . 1 . . N
N32 0.7254(2) 0.60432(16) 0.08548(13) 0.0529(6) Uani d . 1 . . N
C33 0.5956(3) 0.60545(19) 0.07115(16) 0.0536(7) Uani d . 1 . . C
H33 0.5274 0.5987 0.1062 0.064 Uiso calc R 1 . . H
C33A 0.5805(3) 0.61871(18) -0.00640(15) 0.0465(6) Uani d . 1 . . C
C34 0.4779(3) 0.62670(18) -0.06196(16) 0.0474(7) Uani d . 1 . . C
N35 0.5123(2) 0.63286(15) -0.13327(13) 0.0508(6) Uani d . 1 . . N
C36 0.6439(3) 0.63520(18) -0.14966(15) 0.0488(7) Uani d . 1 . . C
N37 0.7482(2) 0.63378(16) -0.10631(13) 0.0512(6) Uani d . 1 . . N
C37A 0.7139(3) 0.62423(18) -0.03266(16) 0.0464(7) Uani d . 1 . . C

loop_
_atom_site_aniso_label
_atom_site_aniso_U_11
_atom_site_aniso_U_22
_atom_site_aniso_U_33
_atom_site_aniso_U_12
_atom_site_aniso_U_13
_atom_site_aniso_U_23
S1 0.0660(6) 0.1225(8) 0.0528(5) -0.0065(5) 0.0097(4) -0.0367(5)
S2 0.0585(5) 0.0933(6) 0.0551(5) -0.0057(4) -0.0020(4) -0.0267(4)
S1' 0.0655(6) 0.1150(8) 0.0533(5) -0.0040(5) -0.0025(4) -0.0348(5)
S2' 0.0600(5) 0.0923(6) 0.0544(5) -0.0052(4) 0.0047(4) -0.0280(4)
N1 0.0557(16) 0.0634(16) 0.0595(16) 0.0001(12) 0.0012(13) -0.0222(13)
N2 0.0613(18) 0.0769(19) 0.0623(17) 0.0001(14) 0.0111(14) -0.0268(14)
C3 0.067(2) 0.075(2) 0.0524(18) -0.0038(17) 0.0090(16) -0.0250(16)
C3A 0.0576(19) 0.0495(17) 0.0507(17) -0.0037(14) 0.0073(14) -0.0184(13)
C4 0.0588(19) 0.0488(17) 0.0490(17) -0.0049(14) 0.0043(14) -0.0151(13)
N5 0.0588(16) 0.0708(17) 0.0457(14) -0.0072(13) 0.0059(12) -0.0192(12)
C6 0.061(2) 0.062(2) 0.0492(17) -0.0050(15) 0.0083(15) -0.0162(14)
N7 0.0604(17) 0.0655(16) 0.0481(14) -0.0012(13) 0.0030(12) -0.0187(12)
C7A 0.0550(19) 0.0463(17) 0.0591(19) -0.0004(14) 0.0065(15) -0.0167(14)
C8 0.057(2) 0.073(2) 0.075(2) 0.0088(17) 0.0003(17) -0.0247(18)
C9 0.0463(17) 0.084(2) 0.0575(18) 0.0027(16) 0.0028(14) -0.0218(16)
C10 0.0471(17) 0.076(2) 0.0587(18) -0.0057(15) 0.0050(14) -0.0236(16)
C11 0.0557(19) 0.086(2) 0.0489(17) -0.0170(17) 0.0088(14) -0.0218(16)
C12 0.075(2) 0.069(2) 0.0510(18) -0.0205(18) 0.0084(16) -0.0119(15)
N13 0.0579(16) 0.0728(17) 0.0482(14) -0.0073(13) 0.0034(12) -0.0208(12)
C14 0.059(2) 0.093(3) 0.061(2) -0.0052(18) 0.0022(16) -0.0167(18)
C15 0.069(2) 0.113(3) 0.072(2) -0.009(2) -0.0071(19) -0.029(2)
C16 0.078(2) 0.109(3) 0.057(2) -0.002(2) -0.0026(18) -0.022(2)
C17 0.072(2) 0.063(2) 0.0490(17) -0.0048(16) 0.0037(15) -0.0164(15)
C18 0.075(3) 0.153(4) 0.055(2) -0.001(2) 0.0025(18) -0.038(2)
N19 0.0426(14) 0.0691(17) 0.0689(17) -0.0097(12) -0.0048(12) -0.0216(13)
C20 0.0497(19) 0.086(2) 0.089(2) -0.0122(17) 0.0109(18) -0.029(2)
C21 0.047(2) 0.125(4) 0.112(3) -0.007(2) -0.003(2) -0.015(3)
C22 0.048(2) 0.126(3) 0.124(3) -0.004(2) -0.018(2) -0.060(3)
C23 0.0538(19) 0.071(2) 0.075(2) -0.0082(16) -0.0120(16) -0.0236(17)
C24 0.064(2) 0.115(3) 0.067(2) -0.014(2) -0.0149(17) -0.029(2)
N1' 0.0478(14) 0.0639(16) 0.0542(15) -0.0081(12) 0.0005(12) -0.0167(12)
N2' 0.0581(16) 0.0560(15) 0.0498(14) -0.0100(12) 0.0008(12) -0.0163(11)
C3' 0.0511(18) 0.0506(17) 0.0598(19) -0.0064(14) -0.0075(14) -0.0165(14)
C3'A 0.0465(16) 0.0446(16) 0.0560(17) -0.0025(13) -0.0054(13) -0.0183(13)
C4' 0.0403(16) 0.0467(17) 0.0647(19) -0.0029(12) -0.0039(14) -0.0180(14)
N5' 0.0419(14) 0.0584(15) 0.0594(15) -0.0040(11) -0.0006(11) -0.0190(12)
C6' 0.0459(17) 0.0517(17) 0.0541(17) -0.0011(13) -0.0025(14) -0.0180(13)
N7' 0.0416(13) 0.0599(15) 0.0572(15) -0.0025(11) -0.0059(12) -0.0197(12)
C7'A 0.0422(16) 0.0466(16) 0.0535(17) -0.0034(12) -0.0039(13) -0.0169(13)
N1'' 0.0585(17) 0.0623(16) 0.0617(16) -0.0110(13) 0.0043(13) -0.0224(13)
N2'' 0.0641(18) 0.0769(19) 0.0677(18) -0.0112(14) -0.0051(14) -0.0314(14)
C3'' 0.064(2) 0.075(2) 0.0566(19) -0.0089(17) 0.0014(17) -0.0264(16)
C3''A 0.0556(18) 0.0511(17) 0.0483(16) -0.0029(14) -0.0028(14) -0.0174(13)
C4'' 0.0574(19) 0.0501(17) 0.0487(17) -0.0015(14) -0.0026(14) -0.0139(13)
N5'' 0.0577(15) 0.0661(16) 0.0482(14) -0.0020(12) 0.0009(12) -0.0204(12)
C6'' 0.058(2) 0.0594(19) 0.0516(17) 0.0008(15) -0.0044(15) -0.0180(14)
N7'' 0.0620(17) 0.0608(16) 0.0490(14) -0.0031(13) 0.0004(12) -0.0152(12)
C7''A 0.0549(19) 0.0444(17) 0.0590(19) -0.0039(14) -0.0029(15) -0.0157(14)
C8'' 0.063(2) 0.070(2) 0.076(2) -0.0176(18) 0.0111(17) -0.0236(17)
C9'' 0.0495(18) 0.085(2) 0.0623(19) -0.0136(17) 0.0048(15) -0.0285(17)
C10'' 0.0467(17) 0.074(2) 0.0593(18) -0.0047(15) -0.0014(14) -0.0246(16)
C11'' 0.0526(18) 0.086(2) 0.0532(17) 0.0029(17) -0.0043(14) -0.0256(16)
C12'' 0.065(2) 0.074(2) 0.0500(17) 0.0028(17) -0.0055(15) -0.0143(15)
N13'' 0.0552(16) 0.0755(18) 0.0467(14) -0.0047(13) 0.0006(12) -0.0184(12)
C14'' 0.058(2) 0.104(3) 0.060(2) -0.0131(19) 0.0042(16) -0.0203(19)
C15'' 0.069(2) 0.148(4) 0.072(2) -0.013(2) 0.016(2) -0.036(2)
C16'' 0.083(3) 0.141(4) 0.057(2) -0.031(3) 0.014(2) -0.029(2)
C17'' 0.067(2) 0.076(2) 0.0475(17) -0.0073(17) -0.0016(15) -0.0181(15)
C18'' 0.078(3) 0.138(4) 0.057(2) -0.008(2) 0.0040(18) -0.035(2)
N19'' 0.0376(13) 0.0659(16) 0.0611(15) -0.0018(11) 0.0044(11) -0.0163(12)
C20'' 0.0462(18) 0.072(2) 0.076(2) -0.0018(15) -0.0069(16) -0.0172(17)
C21'' 0.043(2) 0.185(5) 0.097(3) 0.006(2) 0.005(2) -0.023(3)
C22'' 0.043(2) 0.170(4) 0.115(3) -0.008(2) 0.016(2) -0.066(3)
C23'' 0.0459(17) 0.067(2) 0.073(2) -0.0015(15) 0.0113(15) -0.0239(17)
C24'' 0.063(2) 0.111(3) 0.070(2) -0.002(2) 0.0188(17) -0.033(2)
N31 0.0437(14) 0.0662(16) 0.0557(15) -0.0028(12) 0.0009(12) -0.0190(12)
N32 0.0516(15) 0.0580(15) 0.0498(14) -0.0018(12) -0.0007(12) -0.0161(11)
C33 0.0462(18) 0.0583(18) 0.0576(18) 0.0005(14) 0.0063(14) -0.0189(14)
C33A 0.0429(16) 0.0448(16) 0.0522(16) -0.0007(12) 0.0050(13) -0.0146(13)
C34 0.0396(16) 0.0438(16) 0.0584(18) -0.0035(12) 0.0020(13) -0.0132(13)
N35 0.0448(14) 0.0555(15) 0.0524(14) -0.0032(11) 0.0025(11) -0.0151(11)
C36 0.0470(17) 0.0487(17) 0.0510(16) -0.0032(13) 0.0042(14) -0.0141(13)
N37 0.0430(14) 0.0634(16) 0.0487(14) -0.0037(11) 0.0050(11) -0.0176(12)
C37A 0.0400(15) 0.0443(16) 0.0557(17) -0.0010(12) 0.0021(13) -0.0156(13)

loop_
_atom_type_symbol
_atom_type_description
_atom_type_scat_dispersion_real
_atom_type_scat_dispersion_imag
_atom_type_scat_source
C C 0.0033 0.0016 'International Tables Vol C Tables 4.2.6.8 and 6.1.1.4'
H H 0.0000 0.0000 'International Tables Vol C Tables 4.2.6.8 and 6.1.1.4'
N N 0.0061 0.0033 'International Tables Vol C Tables 4.2.6.8 and 6.1.1.4'
S S 0.1246 0.1234 'International Tables Vol C Tables 4.2.6.8 and 6.1.1.4'

loop_
_geom_angle_atom_site_label_1
_geom_angle_atom_site_label_2
_geom_angle_atom_site_label_3
_geom_angle
C18 S1 C6 101.69(17)
C6' S2 C24 102.36(15)
C6'' S1' C18'' 101.43(16)
C36 S2' C24'' 102.25(15)
C7A N1 N2 111.0(2)
C7A N1 C8 128.7(3)
N2 N1 C8 120.1(3)
C3 N2 N1 105.2(2)
N2 C3 C3A 112.5(3)
N2 C3 H3 123.8
C3A C3 H3 123.8
C7A C3A C3 103.2(3)
C7A C3A C4 116.1(3)
C3 C3A C4 140.7(3)
N13 C4 N5 116.9(3)
N13 C4 C3A 124.2(3)
N5 C4 C3A 118.9(3)
C6 N5 C4 117.4(3)
N7 C6 N5 131.0(3)
N7 C6 S1 118.1(2)
N5 C6 S1 110.9(2)
C6 N7 C7A 110.0(2)
N1 C7A N7 125.5(3)
N1 C7A C3A 108.1(3)
N7 C7A C3A 126.5(3)
N1 C8 C9 113.1(3)
N1 C8 H8A 109.0
C9 C8 H8A 109.0
N1 C8 H8B 109.0
C9 C8 H8B 109.0
H8A C8 H8B 107.8
C10 C9 C8 113.4(2)
C10 C9 H9A 108.9
C8 C9 H9A 108.9
C10 C9 H9B 108.9
C8 C9 H9B 108.9
H9A C9 H9B 107.7
C9 C10 C11 113.6(3)
C9 C10 H10A 108.9
C11 C10 H10A 108.9
C9 C10 H10B 108.9
C11 C10 H10B 108.9
H10A C10 H10B 107.7
C12 C11 C10 114.2(3)
C12 C11 H11A 108.7
C10 C11 H11A 108.7
C12 C11 H11B 108.7
C10 C11 H11B 108.7
H11A C11 H11B 107.6
N2' C12 C11 113.0(3)
N2' C12 H12A 109.0
C11 C12 H12A 109.0
N2' C12 H12B 109.0
C11 C12 H12B 109.0
H12A C12 H12B 107.8
C4 N13 C17 124.6(3)
C4 N13 C14 123.1(2)
C17 N13 C14 112.3(2)
N13 C14 C15 102.5(3)
N13 C14 H14A 111.3
C15 C14 H14A 111.3
N13 C14 H14B 111.3
C15 C14 H14B 111.3
H14A C14 H14B 109.2
C16 C15 C14 104.5(3)
C16 C15 H15A 110.9
C14 C15 H15A 110.9
C16 C15 H15B 110.9
C14 C15 H15B 110.9
H15A C15 H15B 108.9
C15 C16 C17 104.0(3)
C15 C16 H16A 111.0
C17 C16 H16A 111.0
C15 C16 H16B 111.0
C17 C16 H16B 111.0
H16A C16 H16B 109.0
N13 C17 C16 103.5(3)
N13 C17 H17A 111.1
C16 C17 H17A 111.1
N13 C17 H17B 111.1
C16 C17 H17B 111.1
H17A C17 H17B 109.0
S1 C18 H18A 109.5
S1 C18 H18B 109.5
H18A C18 H18B 109.5
S1 C18 H18C 109.5
H18A C18 H18C 109.5
H18B C18 H18C 109.5
C4' N19 C23 124.3(3)
C4' N19 C20 123.0(3)
C23 N19 C20 112.2(2)
N19 C20 C21 104.0(3)
N19 C20 H20A 110.9
C21 C20 H20A 110.9
N19 C20 H20B 110.9
C21 C20 H20B 110.9
H20A C20 H20B 109.0
C20 C21 C22 105.9(3)
C20 C21 H21A 110.5
C22 C21 H21A 110.5
C20 C21 H21B 110.5
C22 C21 H21B 110.5
H21A C21 H21B 108.7
C21 C22 C23 105.4(3)
C21 C22 H22A 110.7
C23 C22 H22A 110.7
C21 C22 H22B 110.7
C23 C22 H22B 110.7
H22A C22 H22B 108.8
N19 C23 C22 102.7(3)
N19 C23 H23A 111.2
C22 C23 H23A 111.2
N19 C23 H23B 111.2
C22 C23 H23B 111.2
H23A C23 H23B 109.1
S2 C24 H24A 109.5
S2 C24 H24B 109.5
H24A C24 H24B 109.5
S2 C24 H24C 109.5
H24A C24 H24C 109.5
H24B C24 H24C 109.5
C7'A N1' N2' 103.1(2)
C3' N2' N1' 114.0(2)
C3' N2' C12 127.0(3)
N1' N2' C12 119.0(2)
N2' C3' C3'A 107.1(2)
N2' C3' H3' 126.4
C3'A C3' H3' 126.4
C3' C3'A C7'A 103.9(3)
C3' C3'A C4' 139.4(3)
C7'A C3'A C4' 116.6(3)
N19 C4' N5' 117.8(3)
N19 C4' C3'A 123.0(3)
N5' C4' C3'A 119.2(2)
C4' N5' C6' 117.2(2)
N7' C6' N5' 130.6(3)
N7' C6' S2 119.5(2)
N5' C6' S2 109.9(2)
C6' N7' C7'A 112.1(2)
N1' C7'A N7' 123.8(2)
N1' C7'A C3'A 111.9(2)
N7' C7'A C3'A 124.3(3)
C7''A N1'' N2'' 110.7(2)
C7''A N1'' C8'' 129.0(3)
N2'' N1'' C8'' 120.2(3)
C3'' N2'' N1'' 105.1(2)
N2'' C3'' C3''A 112.6(3)
N2'' C3'' H3'' 123.7
C3''A C3'' H3'' 123.7
C7''A C3''A C3'' 103.6(3)
C7''A C3''A C4'' 116.0(3)
C3'' C3''A C4'' 140.3(3)
N13'' C4'' N5'' 117.2(3)
N13'' C4'' C3''A 124.1(3)
N5'' C4'' C3''A 118.6(3)
C6'' N5'' C4'' 117.5(3)
N7'' C6'' N5'' 130.9(3)
N7'' C6'' S1' 118.1(2)
N5'' C6'' S1' 111.0(2)
C6'' N7'' C7''A 109.7(2)
N1'' C7''A N7'' 125.0(3)
N1'' C7''A C3''A 108.0(2)
N7'' C7''A C3''A 127.0(3)
N1'' C8'' C9'' 113.0(3)
N1'' C8'' H8''1 109.0
C9'' C8'' H8''1 109.0
N1'' C8'' H8''2 109.0
C9'' C8'' H8''2 109.0
H8''1 C8'' H8''2 107.8
C8'' C9'' C10'' 112.7(3)
C8'' C9'' H9''1 109.0
C10'' C9'' H9''1 109.0
C8'' C9'' H9''2 109.0
C10'' C9'' H9''2 109.0
H9''1 C9'' H9''2 107.8
C11'' C10'' C9'' 113.1(2)
C11'' C10'' H10C 109.0
C9'' C10'' H10C 109.0
C11'' C10'' H10D 109.0
C9'' C10'' H10D 109.0
H10C C10'' H10D 107.8
C12'' C11'' C10'' 113.6(3)
C12'' C11'' H11C 108.9
C10'' C11'' H11C 108.9
C12'' C11'' H11D 108.9
C10'' C11'' H11D 108.9
H11C C11'' H11D 107.7
N32 C12'' C11'' 113.2(3)
N32 C12'' H12C 108.9
C11'' C12'' H12C 108.9
N32 C12'' H12D 108.9
C11'' C12'' H12D 108.9
H12C C12'' H12D 107.7
C4'' N13'' C17'' 124.3(2)
C4'' N13'' C14'' 123.4(2)
C17'' N13'' C14'' 112.22(19)
N13'' C14'' C15'' 102.6(2)
N13'' C14'' H14C 111.2
C15'' C14'' H14C 111.2
N13'' C14'' H14D 111.2
C15'' C14'' H14D 111.2
H14C C14'' H14D 109.2
C14'' C15'' C16'' 105.5(3)
C14'' C15'' H15C 110.6
C16'' C15'' H15C 110.6
C14'' C15'' H15D 110.6
C16'' C15'' H15D 110.6
H15C C15'' H15D 108.8
C15'' C16'' C17'' 104.9(2)
C15'' C16'' H16C 110.8
C17'' C16'' H16C 110.8
C15'' C16'' H16D 110.8
C17'' C16'' H16D 110.8
H16C C16'' H16D 108.8
N13'' C17'' C16'' 103.2(2)
N13'' C17'' H17C 111.1
C16'' C17'' H17C 111.1
N13'' C17'' H17D 111.1
C16'' C17'' H17D 111.1
H17C C17'' H17D 109.1
S1' C18'' H18D 109.5
S1' C18'' H18E 109.5
H18D C18'' H18E 109.5
S1' C18'' H18F 109.5
H18D C18'' H18F 109.5
H18E C18'' H18F 109.5
C34 N19'' C23'' 124.8(2)
C34 N19'' C20'' 122.6(2)
C23'' N19'' C20'' 112.56(18)
N19'' C20'' C21'' 104.3(2)
N19'' C20'' H20C 110.9
C21'' C20'' H20C 110.9
N19'' C20'' H20D 110.9
C21'' C20'' H20D 110.9
H20C C20'' H20D 108.9
C22'' C21'' C20'' 109.0(2)
C22'' C21'' H21C 109.9
C20'' C21'' H21C 109.9
C22'' C21'' H21D 109.9
C20'' C21'' H21D 109.9
H21C C21'' H21D 108.3
C21'' C22'' C23'' 107.8(2)
C21'' C22'' H22C 110.1
C23'' C22'' H22C 110.1
C21'' C22'' H22D 110.1
C23'' C22'' H22D 110.1
H22C C22'' H22D 108.5
N19'' C23'' C22'' 104.1(2)
N19'' C23'' H23C 110.9
C22'' C23'' H23C 110.9
N19'' C23'' H23D 110.9
C22'' C23'' H23D 110.9
H23C C23'' H23D 109.0
S2' C24'' H24D 109.5
S2' C24'' H24E 109.5
H24D C24'' H24E 109.5
S2' C24'' H24F 109.5
H24D C24'' H24F 109.5
H24E C24'' H24F 109.5
C37A N31 N32 103.3(2)
C33 N32 N31 114.1(2)
C33 N32 C12'' 126.9(3)
N31 N32 C12'' 118.9(2)
N32 C33 C33A 107.0(2)
N32 C33 H33 126.5
C33A C33 H33 126.5
C33 C33A C37A 103.5(2)
C33 C33A C34 140.1(3)
C37A C33A C34 116.4(2)
N35 C34 N19'' 118.1(2)
N35 C34 C33A 119.1(2)
N19'' C34 C33A 122.8(3)
C34 N35 C36 117.7(2)
N37 C36 N35 130.3(3)
N37 C36 S2' 118.8(2)
N35 C36 S2' 110.9(2)
C36 N37 C37A 112.2(2)
N31 C37A N37 123.8(2)
N31 C37A C33A 112.1(2)
N37 C37A C33A 124.1(2)

loop_
_geom_bond_atom_site_label_1
_geom_bond_atom_site_label_2
_geom_bond_site_symmetry_2
_geom_bond_distance
_geom_bond_publ_flag
S1 C18 . 1.768(4) ?
S1 C6 . 1.773(3) ?
S2 C6' . 1.765(3) ?
S2 C24 . 1.791(3) ?
S1' C6'' . 1.770(3) ?
S1' C18'' . 1.778(4) ?
S2' C36 . 1.764(3) ?
S2' C24'' . 1.794(3) ?
N1 C7A . 1.340(4) ?
N1 N2 . 1.369(3) ?
N1 C8 . 1.447(4) ?
N2 C3 . 1.309(4) ?
C3 C3A . 1.411(4) ?
C3 H3 . 0.9300 ?
C3A C7A . 1.388(4) ?
C3A C4 . 1.413(4) ?
C4 N13 . 1.339(4) ?
C4 N5 . 1.353(4) ?
N5 C6 . 1.328(4) ?
C6 N7 . 1.324(4) ?
N7 C7A . 1.367(4) ?
C8 C9 . 1.518(4) ?
C8 H8A . 0.9700 ?
C8 H8B . 0.9700 ?
C9 C10 . 1.512(4) ?
C9 H9A . 0.9700 ?
C9 H9B . 0.9700 ?
C10 C11 . 1.513(4) ?
C10 H10A . 0.9700 ?
C10 H10B . 0.9700 ?
C11 C12 . 1.505(4) ?
C11 H11A . 0.9700 ?
C11 H11B . 0.9700 ?
C12 N2' . 1.454(4) ?
C12 H12A . 0.9700 ?
C12 H12B . 0.9700 ?
N13 C17 . 1.460(4) ?
N13 C14 . 1.465(4) ?
C14 C15 . 1.501(5) ?
C14 H14A . 0.9700 ?
C14 H14B . 0.9700 ?
C15 C16 . 1.504(5) ?
C15 H15A . 0.9700 ?
C15 H15B . 0.9700 ?
C16 C17 . 1.516(4) ?
C16 H16A . 0.9700 ?
C16 H16B . 0.9700 ?
C17 H17A . 0.9700 ?
C17 H17B . 0.9700 ?
C18 H18A . 0.9600 ?
C18 H18B . 0.9600 ?
C18 H18C . 0.9600 ?
N19 C4' . 1.338(3) ?
N19 C23 . 1.460(4) ?
N19 C20 . 1.466(4) ?
C20 C21 . 1.478(5) ?
C20 H20A . 0.9700 ?
C20 H20B . 0.9700 ?
C21 C22 . 1.483(6) ?
C21 H21A . 0.9700 ?
C21 H21B . 0.9700 ?
C22 C23 . 1.528(5) ?
C22 H22A . 0.9700 ?
C22 H22B . 0.9700 ?
C23 H23A . 0.9700 ?
C23 H23B . 0.9700 ?
C24 H24A . 0.9600 ?
C24 H24B . 0.9600 ?
C24 H24C . 0.9600 ?
N1' C7'A . 1.347(4) ?
N1' N2' . 1.360(3) ?
N2' C3' . 1.323(4) ?
C3' C3'A . 1.387(4) ?
C3' H3' . 0.9300 ?
C3'A C7'A . 1.413(4) ?
C3'A C4' . 1.425(4) ?
C4' N5' . 1.340(4) ?
N5' C6' . 1.354(3) ?
C6' N7' . 1.312(4) ?
N7' C7'A . 1.364(3) ?
N1'' C7''A . 1.352(4) ?
N1'' N2'' . 1.372(3) ?
N1'' C8'' . 1.446(4) ?
N2'' C3'' . 1.314(4) ?
C3'' C3''A . 1.407(4) ?
C3'' H3'' . 0.9300 ?
C3''A C7''A . 1.384(4) ?
C3''A C4'' . 1.416(4) ?
C4'' N13'' . 1.328(3) ?
C4'' N5'' . 1.350(4) ?
N5'' C6'' . 1.336(4) ?
C6'' N7'' . 1.322(4) ?
N7'' C7''A . 1.362(4) ?
C8'' C9'' . 1.512(4) ?
C8'' H8''1 . 0.9700 ?
C8'' H8''2 . 0.9700 ?
C9'' C10'' . 1.519(4) ?
C9'' H9''1 . 0.9700 ?
C9'' H9''2 . 0.9700 ?
C10'' C11'' . 1.505(4) ?
C10'' H10C . 0.9700 ?
C10'' H10D . 0.9700 ?
C11'' C12'' . 1.505(4) ?
C11'' H11C . 0.9700 ?
C11'' H11D . 0.9700 ?
C12'' N32 . 1.459(4) ?
C12'' H12C . 0.9700 ?
C12'' H12D . 0.9700 ?
N13'' C17'' . 1.464(3) ?
N13'' C14'' . 1.466(3) ?
C14'' C15'' . 1.496(4) ?
C14'' H14C . 0.9700 ?
C14'' H14D . 0.9700 ?
C15'' C16'' . 1.484(4) ?
C15'' H15C . 0.9700 ?
C15'' H15D . 0.9700 ?
C16'' C17'' . 1.515(3) ?
C16'' H16C . 0.9700 ?
C16'' H16D . 0.9700 ?
C17'' H17C . 0.9700 ?
C17'' H17D . 0.9700 ?
C18'' H18D . 0.9600 ?
C18'' H18E . 0.9600 ?
C18'' H18F . 0.9600 ?
N19'' C34 . 1.341(3) ?
N19'' C23'' . 1.460(3) ?
N19'' C20'' . 1.459(3) ?
C20'' C21'' . 1.478(4) ?
C20'' H20C . 0.9700 ?
C20'' H20D . 0.9700 ?
C21'' C22'' . 1.457(4) ?
C21'' H21C . 0.9700 ?
C21'' H21D . 0.9700 ?
C22'' C23'' . 1.502(3) ?
C22'' H22C . 0.9700 ?
C22'' H22D . 0.9700 ?
C23'' H23C . 0.9700 ?
C23'' H23D . 0.9700 ?
C24'' H24D . 0.9600 ?
C24'' H24E . 0.9600 ?
C24'' H24F . 0.9600 ?
N31 C37A . 1.338(3) ?
N31 N32 . 1.358(3) ?
N32 C33 . 1.324(3) ?
C33 C33A . 1.393(4) ?
C33 H33 . 0.9300 ?
C33A C37A . 1.419(4) ?
C33A C34 . 1.426(4) ?
C34 N35 . 1.337(3) ?
N35 C36 . 1.351(3) ?
C36 N37 . 1.310(3) ?
N37 C37A . 1.370(3) ?

loop_
_geom_torsion_atom_site_label_1
_geom_torsion_atom_site_label_2
_geom_torsion_atom_site_label_3
_geom_torsion_atom_site_label_4
_geom_torsion
_geom_torsion_publ_flag
C7A N1 N2 C3 0.1(3) ?
C8 N1 N2 C3 -175.4(3) ?
N1 N2 C3 C3A 0.3(4) ?
N2 C3 C3A C7A -0.6(4) ?
N2 C3 C3A C4 177.4(4) ?
C7A C3A C4 N13 175.3(3) ?
C3 C3A C4 N13 -2.5(6) ?
C7A C3A C4 N5 -4.3(4) ?
C3 C3A C4 N5 177.8(3) ?
N13 C4 N5 C6 -177.5(3) ?
C3A C4 N5 C6 2.1(4) ?
C4 N5 C6 N7 2.2(5) ?
C4 N5 C6 S1 -176.7(2) ?
C18 S1 C6 N7 0.5(3) ?
C18 S1 C6 N5 179.6(2) ?
N5 C6 N7 C7A -3.5(5) ?
S1 C6 N7 C7A 175.4(2) ?
N2 N1 C7A N7 178.5(3) ?
C8 N1 C7A N7 -6.4(5) ?
N2 N1 C7A C3A -0.5(3) ?
C8 N1 C7A C3A 174.5(3) ?
C6 N7 C7A N1 -178.3(3) ?
C6 N7 C7A C3A 0.6(4) ?
C3 C3A C7A N1 0.7(3) ?
C4 C3A C7A N1 -177.9(2) ?
C3 C3A C7A N7 -178.4(3) ?
C4 C3A C7A N7 3.0(4) ?
C7A N1 C8 C9 110.2(3) yes
N2 N1 C8 C9 -75.1(3) yes
N1 C8 C9 C10 -61.8(4) yes
C8 C9 C10 C11 -178.0(3) yes
C9 C10 C11 C12 -176.4(3) yes
C10 C11 C12 N2' -63.4(3) yes
N5 C4 N13 C17 -179.9(3) ?
C3A C4 N13 C17 0.5(5) ?
N5 C4 N13 C14 3.2(4) ?
C3A C4 N13 C14 -176.4(3) ?
C4 N13 C14 C15 160.9(3) ?
C17 N13 C14 C15 -16.4(4) ?
N13 C14 C15 C16 32.3(4) ?
C14 C15 C16 C17 -36.8(4) ?
C4 N13 C17 C16 176.8(3) ?
C14 N13 C17 C16 -6.1(4) ?
C15 C16 C17 N13 26.1(4) ?
C4' N19 C20 C21 -160.3(3) ?
C23 N19 C20 C21 11.4(4) ?
N19 C20 C21 C22 -26.6(4) ?
C20 C21 C22 C23 32.1(5) ?
C4' N19 C23 C22 179.5(3) ?
C20 N19 C23 C22 7.9(4) ?
C21 C22 C23 N19 -24.2(4) ?
C7'A N1' N2' C3' 0.1(3) ?
C7'A N1' N2' C12 -179.3(2) yes
C11 C12 N2' C3' 109.3(3) yes
C11 C12 N2' N1' -71.4(3) yes
N1' N2' C3' C3'A 0.2(3) ?
C12 N2' C3' C3'A 179.6(3) yes
N2' C3' C3'A C7'A -0.4(3) ?
N2' C3' C3'A C4' -178.6(3) ?
C23 N19 C4' N5' -171.9(3) ?
C20 N19 C4' N5' -1.2(4) ?
C23 N19 C4' C3'A 8.3(4) ?
C20 N19 C4' C3'A 179.0(3) ?
C3' C3'A C4' N19 -3.4(5) ?
C7'A C3'A C4' N19 178.5(3) ?
C3' C3'A C4' N5' 176.7(3) ?
C7'A C3'A C4' N5' -1.4(4) ?
N19 C4' N5' C6' -179.5(2) ?
C3'A C4' N5' C6' 0.3(4) ?
C4' N5' C6' N7' 1.5(5) ?
C4' N5' C6' S2 -178.0(2) ?
C24 S2 C6' N7' 0.7(3) ?
C24 S2 C6' N5' -179.7(2) ?
N5' C6' N7' C7'A -2.0(4) ?
S2 C6' N7' C7'A 177.55(19) ?
N2' N1' C7'A N7' 178.0(2) ?
N2' N1' C7'A C3'A -0.3(3) ?
C6' N7' C7'A N1' -177.5(3) ?
C6' N7' C7'A C3'A 0.6(4) ?
C3' C3'A C7'A N1' 0.5(3) ?
C4' C3'A C7'A N1' 179.2(2) ?
C3' C3'A C7'A N7' -177.8(3) ?
C4' C3'A C7'A N7' 0.9(4) ?
C7''A N1'' N2'' C3'' -0.5(3) ?
C8'' N1'' N2'' C3'' 176.5(3) ?
N1'' N2'' C3'' C3''A 0.5(4) ?
N2'' C3'' C3''A C7''A -0.3(4) ?
N2'' C3'' C3''A C4'' -176.6(4) ?
C7''A C3''A C4'' N13'' -174.6(3) ?
C3'' C3''A C4'' N13'' 1.4(6) ?
C7''A C3''A C4'' N5'' 4.4(4) ?
C3'' C3''A C4'' N5'' -179.7(3) ?
N13'' C4'' N5'' C6'' 177.7(3) ?
C3''A C4'' N5'' C6'' -1.4(4) ?
C4'' N5'' C6'' N7'' -3.3(5) ?
C4'' N5'' C6'' S1' 176.4(2) ?
C18'' S1' C6'' N7'' 0.8(3) ?
C18'' S1' C6'' N5'' -178.9(2) ?
N5'' C6'' N7'' C7''A 3.9(5) ?
S1' C6'' N7'' C7''A -175.8(2) ?
N2'' N1'' C7''A N7'' -178.5(3) ?
C8'' N1'' C7''A N7'' 4.9(5) ?
N2'' N1'' C7''A C3''A 0.3(3) ?
C8'' N1'' C7''A C3''A -176.3(3) ?
C6'' N7'' C7''A N1'' 178.6(3) ?
C6'' N7'' C7''A C3''A 0.1(4) ?
C3'' C3''A C7''A N1'' 0.0(3) ?
C4'' C3''A C7''A N1'' 177.3(2) ?
C3'' C3''A C7''A N7'' 178.7(3) ?
C4'' C3''A C7''A N7'' -3.9(4) ?
C7''A N1'' C8'' C9'' -107.7(4) yes
N2'' N1'' C8'' C9'' 75.9(4) yes
N1'' C8'' C9'' C10'' 61.9(4) yes
C8'' C9'' C10'' C11'' 177.7(3) yes
C9'' C10'' C11'' C12'' 176.1(3) yes
C10'' C11'' C12'' N32 63.6(4) yes
N5'' C4'' N13'' C17'' 178.6(3) ?
C3''A C4'' N13'' C17'' -2.5(5) ?
N5'' C4'' N13'' C14'' -6.0(4) ?
C3''A C4'' N13'' C14'' 173.0(3) ?
C4'' N13'' C14'' C15'' -160.8(3) ?
C17'' N13'' C14'' C15'' 15.1(4) ?
N13'' C14'' C15'' C16'' -30.3(4) ?
C14'' C15'' C16'' C17'' 34.6(4) ?
C4'' N13'' C17'' C16'' -178.6(3) ?
C14'' N13'' C17'' C16'' 5.5(4) ?
C15'' C16'' C17'' N13'' -24.3(4) ?
C34 N19'' C20'' C21'' 174.7(3) ?
C23'' N19'' C20'' C21'' -6.1(4) ?
N19'' C20'' C21'' C22'' 13.3(5) ?
C20'' C21'' C22'' C23'' -15.7(5) ?
C34 N19'' C23'' C22'' 176.1(3) ?
C20'' N19'' C23'' C22'' -3.2(4) ?
C21'' C22'' C23'' N19'' 11.4(5) ?
C37A N31 N32 C33 -1.0(3) ?
C37A N31 N32 C12'' 176.4(2) yes
C11'' C12'' N32 C33 -115.7(3) yes
C11'' C12'' N32 N31 67.2(3) yes
N31 N32 C33 C33A 0.5(3) ?
C12'' N32 C33 C33A -176.8(3) yes
N32 C33 C33A C37A 0.3(3) ?
N32 C33 C33A C34 179.5(3) ?
C23'' N19'' C34 N35 176.8(3) ?
C20'' N19'' C34 N35 -4.0(4) ?
C23'' N19'' C34 C33A -2.8(4) ?
C20'' N19'' C34 C33A 176.4(3) ?
C33 C33A C34 N35 -174.9(3) ?
C37A C33A C34 N35 4.2(4) ?
C33 C33A C34 N19'' 4.7(5) ?
C37A C33A C34 N19'' -176.2(3) ?
N19'' C34 N35 C36 177.5(2) ?
C33A C34 N35 C36 -2.8(4) ?
C34 N35 C36 N37 -1.2(4) ?
C34 N35 C36 S2' 178.5(2) ?
C24'' S2' C36 N37 1.2(3) ?
C24'' S2' C36 N35 -178.6(2) ?
N35 C36 N37 C37A 3.3(4) ?
S2' C36 N37 C37A -176.38(19) ?
N32 N31 C37A N37 -177.1(2) ?
N32 N31 C37A C33A 1.2(3) ?
C36 N37 C37A N31 176.7(3) ?
C36 N37 C37A C33A -1.4(4) ?
C33 C33A C37A N31 -0.9(3) ?
C34 C33A C37A N31 179.6(2) ?
C33 C33A C37A N37 177.4(3) ?
C34 C33A C37A N37 -2.0(4) ?

loop_
_cod_related_entry_id
_cod_related_entry_database
_cod_related_entry_code
1 ChemSpider 26231091
